data_2215870
loop_
_publ_author_name
'Wei Zhou'
'Guo-Hong Wang'
'Wei-Xiao Hu'
'Chun-Nian Xia'

_publ_section_title
;
 3\b,5\a,15\a-Trihydroxy-5-androsten-17-one dihydrate
;
_journal_coeditor_code CV2322
_journal_issue 11
_journal_name_full 'Acta Crystallographica Section E'
_journal_page_first o4445
_journal_page_last o4445
_journal_paper_doi 10.1107/S1600536807052336
_journal_volume 63
_journal_year 2007
_chemical_formula_iupac 'C19 H28 O4, 2H2 O'
_chemical_formula_moiety 'C19 H28 O4, 2(H2 O)'
_chemical_formula_sum 'C19 H32 O6'
_chemical_formula_weight 356.45
_chemical_name_systematic
;
3\b,5\a,15\a-Trihydroxy-5-androsten-17-one dihydrate
;
_space_group_IT_number 19
_symmetry_cell_setting orthorhombic
_symmetry_space_group_name_Hall 'P 2ac 2ab'
_symmetry_space_group_name_H-M 'P 21 21 21'
_atom_sites_solution_hydrogens geom
_atom_sites_solution_primary direct
_atom_sites_solution_secondary difmap
_audit_creation_method SHELXL-97
_cell_angle_alpha 90.00
_cell_angle_beta 90.00
_cell_angle_gamma 90.00
_cell_formula_units_Z 4
_cell_length_a 6.0653(8)
_cell_length_b 12.4906(16)
_cell_length_c 25.472(3)
_cell_measurement_reflns_used 4751
_cell_measurement_temperature 296(2)
_cell_measurement_theta_max 25.82
_cell_measurement_theta_min 2.28
_cell_volume 1929.7(4)
_computing_cell_refinement 'SAINT (Bruker, 1997)'
_computing_data_collection 'SMART (Bruker, 1997)'
_computing_data_reduction 'SAINT (Bruker, 1997)'
_computing_molecular_graphics 'SHELXTL (Bruker, 1997)'
_computing_publication_material 'SHELXTL (Bruker, 1997)'
_computing_structure_refinement 'SHELXL97 (Sheldrick, 1997)'
_computing_structure_solution 'SHELXS97 (Sheldrick, 1997)'
_diffrn_ambient_temperature 296(2)
_diffrn_measured_fraction_theta_full 0.994
_diffrn_measured_fraction_theta_max 0.994
_diffrn_measurement_device_type 'Bruker SMART APEXII CCD area-detector'
_diffrn_measurement_method '\f and \w'
_diffrn_radiation_monochromator graphite
_diffrn_radiation_source 'fine-focus sealed tube'
_diffrn_radiation_type MoK\a
_diffrn_radiation_wavelength 0.71073
_diffrn_reflns_av_R_equivalents 0.0263
_diffrn_reflns_av_sigmaI/netI 0.0206
_diffrn_reflns_limit_h_max 7
_diffrn_reflns_limit_h_min -7
_diffrn_reflns_limit_k_max 12
_diffrn_reflns_limit_k_min -16
_diffrn_reflns_limit_l_max 32
_diffrn_reflns_limit_l_min -33
_diffrn_reflns_number 12301
_diffrn_reflns_theta_full 27.49
_diffrn_reflns_theta_max 27.49
_diffrn_reflns_theta_min 1.82
_exptl_absorpt_coefficient_mu 0.090
_exptl_absorpt_correction_T_max 0.9833
_exptl_absorpt_correction_T_min 0.9749
_exptl_absorpt_correction_type multi-scan
_exptl_absorpt_process_details '(SADABS; Sheldrick, 1997)'
_exptl_crystal_colour colourless
_exptl_crystal_density_diffrn 1.227
_exptl_crystal_density_method 'not measured'
_exptl_crystal_description block
_exptl_crystal_F_000 776
_exptl_crystal_size_max 0.40
_exptl_crystal_size_mid 0.30
_exptl_crystal_size_min 0.20
_refine_diff_density_max 0.199
_refine_diff_density_min -0.210
_refine_ls_extinction_coef 0.015(2)
_refine_ls_extinction_expression Fc^*^=kFc[1+0.001xFc^2^\l^3^/sin(2\q)]^-1/4^
_refine_ls_extinction_method 'SHELXL97 (Sheldrick, 1997)'
_refine_ls_goodness_of_fit_ref 1.032
_refine_ls_hydrogen_treatment mixed
_refine_ls_matrix_type full
_refine_ls_number_parameters 256
_refine_ls_number_reflns 2539
_refine_ls_number_restraints 7
_refine_ls_restrained_S_all 1.032
_refine_ls_R_factor_all 0.0415
_refine_ls_R_factor_gt 0.0365
_refine_ls_shift/su_max 0.000
_refine_ls_shift/su_mean 0.000
_refine_ls_structure_factor_coef Fsqd
_refine_ls_weighting_details 'calc w=1/[\s^2^(Fo^2^)+(0.0532P)^2^+0.2939P] where P=(Fo^2^+2Fc^2^)/3'
_refine_ls_weighting_scheme calc
_refine_ls_wR_factor_gt 0.0951
_refine_ls_wR_factor_ref 0.0986
_reflns_number_gt 2289
_reflns_number_total 2539
_reflns_threshold_expression I>2\s(I)
_cod_data_source_file cv2322.cif
_cod_data_source_block I
_cod_original_cell_volume 1929.8(4)
_cod_database_code 2215870
_cod_database_fobs_code 2215870

loop_
_symmetry_equiv_pos_as_xyz
'x, y, z'
'-x+1/2, -y, z+1/2'
'-x, y+1/2, -z+1/2'
'x+1/2, -y+1/2, -z'

loop_
_atom_site_type_symbol
_atom_site_label
_atom_site_fract_x
_atom_site_fract_y
_atom_site_fract_z
_atom_site_U_iso_or_equiv
_atom_site_adp_type
_atom_site_calc_flag
_atom_site_refinement_flags
_atom_site_occupancy
O O1 0.8995(3) 0.83766(13) 0.94606(5) 0.0479(4) Uani d D 1
H H1X 0.994(5) 0.884(2) 0.9523(11) 0.083(11) Uiso d D 1
O O2 1.0556(3) 0.96442(12) 0.69625(6) 0.0464(4) Uani d D 1
H H2X 1.048(5) 0.9884(19) 0.6657(7) 0.060(8) Uiso d D 1
O O3 0.8912(4) 1.01700(14) 0.59879(6) 0.0725(6) Uani d D 1
H H3X 0.904(5) 1.054(2) 0.5714(8) 0.076(9) Uiso d D 1
O O4 0.7005(4) 0.68704(14) 0.53143(6) 0.0679(5) Uani d . 1
O O5 0.0560(3) 0.64593(14) 0.98689(6) 0.0547(4) Uani d D 1
H H5X 0.027(6) 0.7099(16) 0.9776(11) 0.078(9) Uiso d D 1
H H5Y 0.166(4) 0.657(2) 1.0062(10) 0.076(10) Uiso d D 1
O O6 1.2334(5) 0.9667(2) 0.96135(14) 0.1160(11) Uani d D 1
H H6X 1.325(7) 0.937(4) 0.9813(17) 0.174 Uiso d D 1
H H6Y 1.258(8) 1.0295(17) 0.9615(16) 0.129(16) Uiso d D 1
C C1 0.7195(4) 0.71106(15) 0.81999(8) 0.0434(5) Uani d . 1
H H1A 0.6202 0.6519 0.8131 0.052 Uiso calc R 1
H H1B 0.8654 0.6896 0.8085 0.052 Uiso calc R 1
C C2 0.7263(4) 0.73072(17) 0.87909(8) 0.0457(5) Uani d . 1
H H2A 0.5794 0.7468 0.8919 0.055 Uiso calc R 1
H H2B 0.7791 0.6671 0.8970 0.055 Uiso calc R 1
C C3 0.8782(3) 0.82337(16) 0.89005(7) 0.0401(4) Uani d . 1
H H3 1.0238 0.8074 0.8753 0.048 Uiso calc R 1
C C4 0.7891(4) 0.92309(16) 0.86418(7) 0.0437(5) Uani d . 1
H H4A 0.8881 0.9825 0.8710 0.052 Uiso calc R 1
H H4B 0.6467 0.9405 0.8793 0.052 Uiso calc R 1
C C5 0.7647(3) 0.90839(14) 0.80534(7) 0.0353(4) Uani d . 1
C C6 0.8447(4) 0.98109(14) 0.77263(7) 0.0395(4) Uani d . 1
H H6 0.9146 1.0401 0.7874 0.047 Uiso calc R 1
C C7 0.8322(3) 0.97645(14) 0.71421(7) 0.0370(4) Uani d . 1
H H7 0.7756 1.0451 0.7014 0.044 Uiso calc R 1
C C8 0.6798(3) 0.88707(14) 0.69432(7) 0.0338(4) Uani d . 1
H H8 0.5267 0.9116 0.6970 0.041 Uiso calc R 1
C C9 0.7080(3) 0.78640(13) 0.72853(7) 0.0332(4) Uani d . 1
H H9 0.8660 0.7701 0.7284 0.040 Uiso calc R 1
C C10 0.6452(3) 0.80810(14) 0.78689(7) 0.0348(4) Uani d . 1
C C11 0.5923(4) 0.68699(16) 0.70619(8) 0.0505(5) Uani d . 1
H H11A 0.6357 0.6250 0.7266 0.061 Uiso calc R 1
H H11B 0.4342 0.6957 0.7101 0.061 Uiso calc R 1
C C12 0.6449(4) 0.66589(17) 0.64823(8) 0.0512(6) Uani d . 1
H H12A 0.7997 0.6478 0.6445 0.061 Uiso calc R 1
H H12B 0.5582 0.6058 0.6357 0.061 Uiso calc R 1
C C13 0.5931(4) 0.76454(16) 0.61572(8) 0.0415(5) Uani d . 1
C C14 0.7281(3) 0.85949(15) 0.63714(7) 0.0349(4) Uani d . 1
H H14 0.8819 0.8354 0.6367 0.042 Uiso calc R 1
C C15 0.7121(4) 0.94462(17) 0.59409(8) 0.0465(5) Uani d . 1
H H15 0.5715 0.9830 0.5965 0.056 Uiso calc R 1
C C16 0.7217(5) 0.87818(19) 0.54340(8) 0.0547(6) Uani d . 1
H H16A 0.6131 0.9035 0.5184 0.066 Uiso calc R 1
H H16B 0.8667 0.8831 0.5275 0.066 Uiso calc R 1
C C17 0.6729(4) 0.76470(18) 0.55922(8) 0.0470(5) Uani d . 1
C C18 0.3422(4) 0.7862(2) 0.61283(10) 0.0593(6) Uani d . 1
H H18A 0.2878 0.8033 0.6472 0.089 Uiso calc R 1
H H18B 0.2683 0.7236 0.5999 0.089 Uiso calc R 1
H H18C 0.3149 0.8452 0.5896 0.089 Uiso calc R 1
C C19 0.3950(4) 0.8263(2) 0.79409(9) 0.0526(6) Uani d . 1
H H19A 0.3456 0.8802 0.7700 0.079 Uiso calc R 1
H H19B 0.3662 0.8492 0.8294 0.079 Uiso calc R 1
H H19C 0.3177 0.7606 0.7874 0.079 Uiso calc R 1

loop_
_atom_site_aniso_label
_atom_site_aniso_U_11
_atom_site_aniso_U_22
_atom_site_aniso_U_33
_atom_site_aniso_U_12
_atom_site_aniso_U_13
_atom_site_aniso_U_23
O1 0.0535(9) 0.0549(9) 0.0352(7) -0.0040(8) -0.0004(7) 0.0027(6)
O2 0.0432(8) 0.0525(8) 0.0436(7) -0.0128(7) -0.0001(7) 0.0049(7)
O3 0.1036(16) 0.0654(10) 0.0484(9) -0.0366(11) -0.0181(10) 0.0222(8)
O4 0.0860(14) 0.0634(10) 0.0543(9) 0.0029(11) 0.0013(10) -0.0193(8)
O5 0.0672(12) 0.0499(9) 0.0471(8) 0.0059(9) -0.0137(8) -0.0068(7)
O6 0.0978(19) 0.0640(14) 0.186(3) -0.0229(14) -0.069(2) 0.0263(16)
C1 0.0507(12) 0.0330(9) 0.0465(10) -0.0046(9) -0.0029(10) 0.0049(8)
C2 0.0508(12) 0.0432(11) 0.0430(10) -0.0027(10) -0.0013(10) 0.0105(8)
C3 0.0392(10) 0.0455(10) 0.0355(9) 0.0018(9) 0.0035(8) 0.0009(8)
C4 0.0549(12) 0.0363(9) 0.0399(9) 0.0032(9) 0.0030(10) -0.0026(8)
C5 0.0380(10) 0.0296(8) 0.0383(8) 0.0062(8) 0.0009(8) -0.0011(7)
C6 0.0502(11) 0.0277(8) 0.0408(9) -0.0020(8) -0.0053(9) -0.0021(7)
C7 0.0437(10) 0.0253(8) 0.0420(9) -0.0008(8) -0.0021(8) 0.0047(7)
C8 0.0306(9) 0.0316(8) 0.0390(8) 0.0019(8) -0.0012(8) 0.0002(7)
C9 0.0312(9) 0.0295(8) 0.0388(9) -0.0017(7) 0.0011(7) 0.0008(7)
C10 0.0314(9) 0.0331(9) 0.0399(9) 0.0001(7) 0.0023(8) 0.0030(7)
C11 0.0635(15) 0.0381(10) 0.0498(11) -0.0165(11) 0.0010(11) -0.0010(9)
C12 0.0637(15) 0.0365(10) 0.0532(11) -0.0110(10) -0.0012(11) -0.0089(9)
C13 0.0363(10) 0.0434(10) 0.0446(10) -0.0041(9) -0.0019(9) -0.0080(8)
C14 0.0322(9) 0.0351(9) 0.0374(8) -0.0001(8) -0.0017(8) 0.0005(7)
C15 0.0548(13) 0.0439(11) 0.0409(10) -0.0010(10) -0.0081(10) 0.0043(8)
C16 0.0642(15) 0.0610(13) 0.0389(10) 0.0004(13) -0.0021(11) -0.0008(10)
C17 0.0408(11) 0.0556(12) 0.0447(10) 0.0025(10) -0.0063(9) -0.0101(9)
C18 0.0360(11) 0.0793(17) 0.0624(13) -0.0065(12) -0.0042(10) -0.0115(13)
C19 0.0328(10) 0.0746(15) 0.0504(12) -0.0008(11) 0.0051(9) 0.0034(11)

loop_
_atom_type_symbol
_atom_type_description
_atom_type_scat_dispersion_real
_atom_type_scat_dispersion_imag
_atom_type_scat_source
C C 0.0033 0.0000 'International Tables Vol C Tables 4.2.6.8 and 6.1.1.4'
H H 0.0000 0.0000 'International Tables Vol C Tables 4.2.6.8 and 6.1.1.4'
O O 0.0106 0.0000 'International Tables Vol C Tables 4.2.6.8 and 6.1.1.4'

loop_
_geom_angle_atom_site_label_1
_geom_angle_atom_site_label_2
_geom_angle_atom_site_label_3
_geom_angle
C3 O1 H1X 110(2)
C7 O2 H2X 102(2)
C15 O3 H3X 111(2)
H5X O5 H5Y 100(3)
H6X O6 H6Y 108(5)
C2 C1 C10 114.86(16)
C2 C1 H1A 108.6
C10 C1 H1A 108.6
C2 C1 H1B 108.6
C10 C1 H1B 108.6
H1A C1 H1B 107.5
C3 C2 C1 108.85(16)
C3 C2 H2A 109.9
C1 C2 H2A 109.9
C3 C2 H2B 109.9
C1 C2 H2B 109.9
H2A C2 H2B 108.3
O1 C3 C2 109.45(16)
O1 C3 C4 111.19(16)
C2 C3 C4 109.54(17)
O1 C3 H3 108.9
C2 C3 H3 108.9
C4 C3 H3 108.9
C3 C4 C5 111.50(15)
C3 C4 H4A 109.3
C5 C4 H4A 109.3
C3 C4 H4B 109.3
C5 C4 H4B 109.3
H4A C4 H4B 108.0
C6 C5 C4 120.17(17)
C6 C5 C10 123.01(17)
C4 C5 C10 116.82(16)
C5 C6 C7 125.63(18)
C5 C6 H6 117.2
C7 C6 H6 117.2
O2 C7 C6 105.89(17)
O2 C7 C8 112.73(15)
C6 C7 C8 112.84(16)
O2 C7 H7 108.4
C6 C7 H7 108.4
C8 C7 H7 108.4
C14 C8 C7 111.32(15)
C14 C8 C9 109.55(14)
C7 C8 C9 109.88(14)
C14 C8 H8 108.7
C7 C8 H8 108.7
C9 C8 H8 108.7
C11 C9 C8 113.58(15)
C11 C9 C10 112.49(15)
C8 C9 C10 111.77(14)
C11 C9 H9 106.1
C8 C9 H9 106.1
C10 C9 H9 106.1
C5 C10 C1 109.81(15)
C5 C10 C19 108.07(17)
C1 C10 C19 109.70(18)
C5 C10 C9 108.76(15)
C1 C10 C9 108.25(15)
C19 C10 C9 112.24(16)
C12 C11 C9 113.61(17)
C12 C11 H11A 108.8
C9 C11 H11A 108.8
C12 C11 H11B 108.8
C9 C11 H11B 108.8
H11A C11 H11B 107.7
C13 C12 C11 110.04(17)
C13 C12 H12A 109.7
C11 C12 H12A 109.7
C13 C12 H12B 109.7
C11 C12 H12B 109.7
H12A C12 H12B 108.2
C12 C13 C17 116.87(18)
C12 C13 C14 108.75(16)
C17 C13 C14 99.50(17)
C12 C13 C18 111.8(2)
C17 C13 C18 105.57(19)
C14 C13 C18 113.90(19)
C8 C14 C15 121.00(16)
C8 C14 C13 114.19(16)
C15 C14 C13 104.31(15)
C8 C14 H14 105.3
C15 C14 H14 105.3
C13 C14 H14 105.3
O3 C15 C14 109.50(17)
O3 C15 C16 112.7(2)
C14 C15 C16 102.98(17)
O3 C15 H15 110.5
C14 C15 H15 110.5
C16 C15 H15 110.5
C17 C16 C15 106.06(17)
C17 C16 H16A 110.5
C15 C16 H16A 110.5
C17 C16 H16B 110.5
C15 C16 H16B 110.5
H16A C16 H16B 108.7
O4 C17 C16 124.8(2)
O4 C17 C13 126.6(2)
C16 C17 C13 108.55(17)
C13 C18 H18A 109.5
C13 C18 H18B 109.5
H18A C18 H18B 109.5
C13 C18 H18C 109.5
H18A C18 H18C 109.5
H18B C18 H18C 109.5
C10 C19 H19A 109.5
C10 C19 H19B 109.5
H19A C19 H19B 109.5
C10 C19 H19C 109.5
H19A C19 H19C 109.5
H19B C19 H19C 109.5

loop_
_geom_bond_atom_site_label_1
_geom_bond_atom_site_label_2
_geom_bond_distance
O1 C3 1.443(2)
O1 H1X 0.830(18)
O2 C7 1.438(3)
O2 H2X 0.835(16)
O3 C15 1.418(3)
O3 H3X 0.844(17)
O4 C17 1.212(3)
O5 H5X 0.852(18)
O5 H5Y 0.841(18)
O6 H6X 0.84(2)
O6 H6Y 0.799(19)
C1 C2 1.526(3)
C1 C10 1.544(3)
C1 H1A 0.9700
C1 H1B 0.9700
C2 C3 1.505(3)
C2 H2A 0.9700
C2 H2B 0.9700
C3 C4 1.509(3)
C3 H3 0.9800
C4 C5 1.517(3)
C4 H4A 0.9700
C4 H4B 0.9700
C5 C6 1.324(3)
C5 C10 1.521(3)
C6 C7 1.491(2)
C6 H6 0.9300
C7 C8 1.536(3)
C7 H7 0.9800
C8 C14 1.525(2)
C8 C9 1.539(2)
C8 H8 0.9800
C9 C11 1.536(3)
C9 C10 1.558(2)
C9 H9 0.9800
C10 C19 1.546(3)
C11 C12 1.533(3)
C11 H11A 0.9700
C11 H11B 0.9700
C12 C13 1.518(3)
C12 H12A 0.9700
C12 H12B 0.9700
C13 C17 1.518(3)
C13 C14 1.541(3)
C13 C18 1.547(3)
C14 C15 1.531(3)
C14 H14 0.9800
C15 C16 1.536(3)
C15 H15 0.9800
C16 C17 1.503(3)
C16 H16A 0.9700
C16 H16B 0.9700
C18 H18A 0.9599
C18 H18B 0.9599
C18 H18C 0.9599
C19 H19A 0.9599
C19 H19B 0.9599
C19 H19C 0.9599

loop_
_geom_hbond_atom_site_label_D
_geom_hbond_atom_site_label_H
_geom_hbond_atom_site_label_A
_geom_hbond_site_symmetry_A
_geom_hbond_distance_DH
_geom_hbond_distance_HA
_geom_hbond_distance_DA
_geom_hbond_angle_DHA
_geom_hbond_publ_flag
O1 H1X O6 . 0.830(18) 1.80(2) 2.618(3) 170(3) yes
O2 H2X O3 . 0.835(16) 1.98(2) 2.755(2) 153(3) yes
O3 H3X O5 3_656 0.844(17) 1.889(18) 2.731(2) 176(3) yes
O5 H5X O1 1_455 0.852(18) 1.95(2) 2.778(2) 165(3) yes
O5 H5Y O1 4_467 0.841(18) 1.867(19) 2.702(2) 172(3) yes
O6 H6X O5 4_667 0.84(2) 1.92(2) 2.747(3) 168(5) yes
O6 H6Y O4 3_756 0.799(19) 1.99(2) 2.787(3) 174(5) yes

loop_
_geom_torsion_atom_site_label_1
_geom_torsion_atom_site_label_2
_geom_torsion_atom_site_label_3
_geom_torsion_atom_site_label_4
_geom_torsion
C10 C1 C2 C3 -57.6(3)
C1 C2 C3 O1 -175.65(17)
C1 C2 C3 C4 62.2(2)
O1 C3 C4 C5 -179.56(18)
C2 C3 C4 C5 -58.5(2)
C3 C4 C5 C6 -130.8(2)
C3 C4 C5 C10 49.5(3)
C4 C5 C6 C7 179.9(2)
C10 C5 C6 C7 -0.3(3)
C5 C6 C7 O2 -113.7(2)
C5 C6 C7 C8 10.1(3)
O2 C7 C8 C14 -40.9(2)
C6 C7 C8 C14 -160.83(17)
O2 C7 C8 C9 80.62(19)
C6 C7 C8 C9 -39.3(2)
C14 C8 C9 C11 -47.6(2)
C7 C8 C9 C11 -170.19(16)
C14 C8 C9 C10 -176.18(15)
C7 C8 C9 C10 61.2(2)
C6 C5 C10 C1 138.4(2)
C4 C5 C10 C1 -41.8(2)
C6 C5 C10 C19 -101.9(2)
C4 C5 C10 C19 77.8(2)
C6 C5 C10 C9 20.2(3)
C4 C5 C10 C9 -160.08(17)
C2 C1 C10 C5 46.0(2)
C2 C1 C10 C19 -72.6(2)
C2 C1 C10 C9 164.65(18)
C11 C9 C10 C5 -179.26(16)
C8 C9 C10 C5 -50.1(2)
C11 C9 C10 C1 61.5(2)
C8 C9 C10 C1 -169.36(16)
C11 C9 C10 C19 -59.7(2)
C8 C9 C10 C19 69.4(2)
C8 C9 C11 C12 49.8(3)
C10 C9 C11 C12 178.05(18)
C9 C11 C12 C13 -54.7(3)
C11 C12 C13 C17 169.47(19)
C11 C12 C13 C14 57.9(2)
C11 C12 C13 C18 -68.7(2)
C7 C8 C14 C15 -58.5(2)
C9 C8 C14 C15 179.81(17)
C7 C8 C14 C13 175.67(16)
C9 C8 C14 C13 53.9(2)
C12 C13 C14 C8 -60.2(2)
C17 C13 C14 C8 177.07(16)
C18 C13 C14 C8 65.2(2)
C12 C13 C14 C15 165.60(17)
C17 C13 C14 C15 42.9(2)
C18 C13 C14 C15 -69.0(2)
C8 C14 C15 O3 72.0(2)
C13 C14 C15 O3 -157.68(18)
C8 C14 C15 C16 -167.8(2)
C13 C14 C15 C16 -37.5(2)
O3 C15 C16 C17 134.6(2)
C14 C15 C16 C17 16.7(3)
C15 C16 C17 O4 -167.5(2)
C15 C16 C17 C13 10.4(3)
C12 C13 C17 O4 28.5(3)
C14 C13 C17 O4 145.3(2)
C18 C13 C17 O4 -96.5(3)
C12 C13 C17 C16 -149.3(2)
C14 C13 C17 C16 -32.6(2)
C18 C13 C17 C16 85.6(2)

loop_
_cod_related_entry_id
_cod_related_entry_database
_cod_related_entry_code
1 ChemSpider 21197086
